data_1532276
loop_
_publ_author_name
'Weller, M.T.'
'Henry, P.F.'
'Wilson, C.C.'

_publ_section_title
;
 Isotopes in neutron diffraction - detailed structural analysis at the
 metal - insulator transition in Sm Ni O3
;
_journal_name_full 'Materials Research Society Symposia Proceedings'
_journal_page_first GG3.31.1
_journal_page_last GG3.31.7
_journal_volume 658
_journal_year 2001
_chemical_formula_sum 'Ni O3 Sm'
_chemical_name_systematic 'Sm (Ni O3)'
_space_group_IT_number 62
_symmetry_space_group_name_Hall '-P 2c 2ab'
_symmetry_space_group_name_H-M 'P b n m'
_cell_angle_alpha 90
_cell_angle_beta 90
_cell_angle_gamma 90
_cell_formula_units_Z 4
_cell_length_a 5.3374
_cell_length_b 5.4247
_cell_length_c 7.57402
_cell_volume 219.297
_citation_journal_id_ASTM MRSPDH
_cod_data_source_file Weller_MRSPDH_2001_1200.cif
_cod_data_source_block Ni1O3Sm1
_cod_original_cell_volume 219.2966
_cod_original_sg_symbol_Hall '-P 2ac 2n (z,x,y)'
_cod_original_formula_sum 'Ni1 O3 Sm1'
_cod_database_code 1532276

loop_
_symmetry_equiv_pos_as_xyz
x,y,z
x+1/2,-y+1/2,-z
-x+1/2,y+1/2,-z+1/2
-x,-y,z+1/2
-x,-y,-z
-x-1/2,y-1/2,z
x-1/2,-y-1/2,z-1/2
x,y,-z-1/2

loop_
_atom_site_label
_atom_site_type_symbol
_atom_site_fract_x
_atom_site_fract_y
_atom_site_fract_z
_atom_site_occupancy
_atom_site_U_iso_or_equiv
Ni1 Ni+3 0.5 0 0 1 0.0
O1 O-2 0.07886 0.48563 0.25 1 0.0
O2 O-2 0.70829 0.29262 0.04064 1 0.0
Sm1 Sm+3 0.99122 0.04943 0.25 1 0.0
